data_4513694
loop_
_publ_author_name
'Xu, Zhong-Xuan'
'Ma, Yu-Lu'
'Xiao, Yu'
'Zhang, Lei'
'Zhang, Jian'

_publ_section_title
;
 A Series of Homochiral Helical Metal--Organic Frameworks Based on Proline
 Derivatives
;
_journal_issue 12
_journal_name_full 'Crystal Growth &amp; Design'
_journal_page_first 5901
_journal_paper_doi 10.1021/acs.cgd.5b01359
_journal_volume 15
_journal_year 2015
_chemical_absolute_configuration rm
_chemical_formula_sum 'C32 H24 Cd1.5 N4 O7'
_chemical_formula_weight 745.15
_chemical_name_systematic
; 
 ? 
;
_space_group_IT_number 18
_symmetry_cell_setting orthorhombic
_symmetry_space_group_name_Hall 'P 2 2ab'
_symmetry_space_group_name_H-M 'P 21 21 2'
_atom_sites_solution_hydrogens geom
_atom_sites_solution_primary direct
_atom_sites_solution_secondary difmap
_audit_creation_method SHELXL-97
_cell_angle_alpha 90.00
_cell_angle_beta 90.00
_cell_angle_gamma 90.00
_cell_formula_units_Z 4
_cell_length_a 15.7264(6)
_cell_length_b 20.8072(11)
_cell_length_c 13.9774(6)
_cell_measurement_reflns_used 3924
_cell_measurement_temperature 293.05(10)
_cell_measurement_theta_max 68.6160
_cell_measurement_theta_min 4.1930
_cell_volume 4573.7(4)
_computing_cell_refinement 'Bruker FRAMBO'
_computing_data_collection 'Bruker FRAMBO'
_computing_data_reduction 'Bruker SAINT'
_computing_molecular_graphics 'Bruker SHELXTL'
_computing_publication_material 'Bruker SHELXTL'
_computing_structure_refinement 'SHELXL-97 (Sheldrick, 1997)'
_computing_structure_solution 'SHELXS-97 (Sheldrick, 1990)'
_diffrn_ambient_temperature 293.05(10)
_diffrn_detector_area_resol_mean 10.3503
_diffrn_measured_fraction_theta_full 0.978
_diffrn_measured_fraction_theta_max 0.978
_diffrn_measurement_device_type 'multiwire proportional'
_diffrn_measurement_method 'phi and omega scans'
_diffrn_radiation_monochromator graphite
_diffrn_radiation_source 'fine-focus sealed tube'
_diffrn_radiation_type CuK\a
_diffrn_radiation_wavelength 1.54178
_diffrn_reflns_av_R_equivalents 0.0483
_diffrn_reflns_av_sigmaI/netI 0.0646
_diffrn_reflns_limit_h_max 18
_diffrn_reflns_limit_h_min -19
_diffrn_reflns_limit_k_max 24
_diffrn_reflns_limit_k_min -25
_diffrn_reflns_limit_l_max 16
_diffrn_reflns_limit_l_min -10
_diffrn_reflns_number 13282
_diffrn_reflns_theta_full 74.28
_diffrn_reflns_theta_max 74.28
_diffrn_reflns_theta_min 3.52
_exptl_absorpt_coefficient_mu 5.944
_exptl_absorpt_correction_T_max 1.00000
_exptl_absorpt_correction_T_min 0.61511
_exptl_absorpt_correction_type multi-scan
_exptl_absorpt_process_details
'Empirical absorption correction using spherical harmonics,implemented in SCALE3 ABSPACK scaling algorithm.'
_exptl_crystal_colour colorless
_exptl_crystal_density_diffrn 1.082
_exptl_crystal_density_method 'not measured'
_exptl_crystal_description block
_exptl_crystal_F_000 1488
_exptl_crystal_size_max 0.15
_exptl_crystal_size_mid 0.10
_exptl_crystal_size_min 0.10
_refine_diff_density_max 1.799
_refine_diff_density_min -1.495
_refine_diff_density_rms 0.112
_refine_ls_abs_structure_details 'Flack H D (1983), Acta Cryst. A39, 876-881'
_refine_ls_abs_structure_Flack -0.020(14)
_refine_ls_extinction_method none
_refine_ls_goodness_of_fit_ref 1.056
_refine_ls_hydrogen_treatment mixed
_refine_ls_matrix_type full
_refine_ls_number_parameters 381
_refine_ls_number_reflns 7576
_refine_ls_number_restraints 0
_refine_ls_restrained_S_all 1.056
_refine_ls_R_factor_all 0.0717
_refine_ls_R_factor_gt 0.0627
_refine_ls_shift/su_max 0.003
_refine_ls_shift/su_mean 0.000
_refine_ls_structure_factor_coef Fsqd
_refine_ls_weighting_details 'calc w=1/[\s^2^(Fo^2^)+(0.1100P)^2^+0.0000P] where P=(Fo^2^+2Fc^2^)/3'
_refine_ls_weighting_scheme calc
_refine_ls_wR_factor_gt 0.1689
_refine_ls_wR_factor_ref 0.1781
_reflns_number_gt 6348
_reflns_number_total 7576
_reflns_threshold_expression >2sigma(I)
_cod_data_source_file cg5b01359_si_001.cif
_cod_data_source_block 4-L
_cod_depositor_comments
;
The following automatic conversions were performed:

'_symmetry_cell_setting' value 'Orthorhombic' changed to
'orthorhombic' according to
/usr/data/users/saulius/crontab/automatic-downloads/rss-feeds/ACS/lib/dictionaries/cif_core.dic
dictionary named 'cif_core.dic' version 2.4.2 from 2011-04-26.

Automatic conversion script
Id: cif_fix_values 4268 2015-11-12 08:31:59Z antanas 

 Adding full bibliography for 4513689--4513696.cif.
;
_cod_original_sg_symbol_H-M P2(1)2(1)2
_cod_original_formula_sum 'C32 H24 Cd1.50 N4 O7'
_cod_database_code 4513694

loop_
_symmetry_equiv_pos_as_xyz
'x, y, z'
'-x, -y, z'
'-x+1/2, y+1/2, -z'
'x+1/2, -y+1/2, -z'

loop_
_atom_site_label
_atom_site_type_symbol
_atom_site_fract_x
_atom_site_fract_y
_atom_site_fract_z
_atom_site_U_iso_or_equiv
_atom_site_adp_type
_atom_site_occupancy
_atom_site_symmetry_multiplicity
_atom_site_calc_flag
_atom_site_refinement_flags
Cd1 Cd 0.74934(3) 0.09010(2) 0.38759(3) 0.04589(15) Uani 1 1 d .
Cd2 Cd 1.0000 0.0000 0.40313(5) 0.04379(17) Uani 1 2 d S
N2 N 0.7595(7) 0.0847(4) 0.5527(5) 0.075(2) Uani 1 1 d .
N3 N 0.7411(6) 0.1004(4) 1.2190(5) 0.0625(18) Uani 1 1 d .
N5 N 1.0000 0.0000 0.2382(7) 0.054(2) Uani 1 2 d S
O2 O 0.7827(4) 0.4804(3) 0.6326(5) 0.0578(16) Uani 1 1 d .
C1 C 0.7082(5) 0.4600(4) 0.6230(7) 0.0523(19) Uani 1 1 d .
N4 N 1.0000 0.0000 0.5690(7) 0.079(3) Uani 1 2 d S
O7 O 0.8745(3) 0.1414(3) 0.3631(4) 0.0531(13) Uani 1 1 d .
N1 N 0.7652(5) 0.3498(4) 0.6170(8) 0.073(2) Uani 1 1 d .
O1 O 0.6475(3) 0.4979(3) 0.6085(5) 0.0577(12) Uani 1 1 d .
O5 O 1.1778(4) 0.2956(4) 0.5767(7) 0.083(3) Uani 1 1 d .
O4 O 1.1089(4) 0.3882(4) 0.5924(6) 0.077(2) Uani 1 1 d .
C14 C 0.9392(5) 0.1500(4) 0.4098(6) 0.0498(17) Uani 1 1 d .
C34 C 0.9618(7) 0.0464(6) 0.1903(5) 0.074(3) Uani 1 1 d .
H34A H 0.9345 0.0789 0.2242 0.089 Uiso 1 1 calc R
C2 C 0.6913(5) 0.3897(4) 0.6350(10) 0.072(3) Uani 1 1 d .
H2A H 0.6441 0.3764 0.5937 0.087 Uiso 1 1 calc R
O6 O 0.9990(4) 0.1108(3) 0.4224(4) 0.0603(14) Uani 1 1 d .
C9 C 1.0318(6) 0.3001(5) 0.5355(9) 0.066(3) Uani 1 1 d .
C11 C 0.9484(6) 0.2162(4) 0.4586(6) 0.0480(18) Uani 1 1 d .
C10 C 1.0244(5) 0.2383(4) 0.4942(7) 0.0537(19) Uani 1 1 d .
H10A H 1.0722 0.2119 0.4912 0.064 Uiso 1 1 calc R
O3 O 0.7655(6) 0.3771(4) 0.4610(7) 0.094(3) Uani 1 1 d .
C12 C 0.8753(5) 0.2529(4) 0.4680(6) 0.0491(18) Uani 1 1 d .
H12A H 0.8242 0.2383 0.4423 0.059 Uiso 1 1 calc R
C17 C 0.7563(13) 0.0722(6) 0.7555(10) 0.100(4) Uani 1 1 d .
C22 C 0.7425(11) 0.1083(6) 1.0240(8) 0.085(3) Uani 1 1 d .
C29 C 1.0000 0.0000 0.774(2) 0.136(8) Uiso 1 2 d S
C25 C 0.7585(11) 0.1531(5) 1.1802(8) 0.084(3) Uani 1 1 d .
H25A H 0.7667 0.1890 1.2186 0.101 Uiso 1 1 calc R
C32 C 1.0000 0.0000 0.0397(9) 0.100(6) Uani 1 2 d S
C21 C 0.7440(15) 0.1156(8) 0.9154(9) 0.130(6) Uani 1 1 d .
H21A H 0.7419 0.1575 0.8922 0.156 Uiso 1 1 calc R
C23 C 0.7162(10) 0.0522(8) 1.0690(8) 0.101(5) Uani 1 1 d .
H23A H 0.6942 0.0180 1.0342 0.121 Uiso 1 1 calc R
C26 C 0.7662(11) 0.1596(6) 1.0797(8) 0.094(4) Uani 1 1 d .
H26A H 0.7865 0.1974 1.0524 0.113 Uiso 1 1 calc R
C7 C 0.8782(5) 0.3113(4) 0.5157(8) 0.057(2) Uani 1 1 d .
C24 C 0.7240(10) 0.0491(6) 1.1668(9) 0.094(5) Uani 1 1 d .
H24A H 0.7170 0.0097 1.1972 0.113 Uiso 1 1 calc R
C16 C 0.7550(17) 0.0255(8) 0.6960(11) 0.139(7) Uani 1 1 d .
H16A H 0.7574 -0.0158 0.7212 0.167 Uiso 1 1 calc R
C19 C 0.7757(14) 0.1335(7) 0.6068(11) 0.130(7) Uani 1 1 d .
H19A H 0.7911 0.1724 0.5791 0.157 Uiso 1 1 calc R
C20 C 0.7477(11) 0.0714(7) 0.8529(8) 0.094(4) Uani 1 1 d .
H20A H 0.7438 0.0303 0.8785 0.112 Uiso 1 1 calc R
C33 C 0.9611(10) 0.0485(8) 0.0911(9) 0.114(6) Uani 1 1 d .
H33A H 0.9345 0.0823 0.0594 0.137 Uiso 1 1 calc R
C6 C 0.7970(6) 0.3482(5) 0.5262(9) 0.066(3) Uani 1 1 d .
C18 C 0.7704(16) 0.1287(8) 0.7071(9) 0.132(8) Uani 1 1 d .
H18A H 0.7769 0.1661 0.7428 0.158 Uiso 1 1 calc R
C30 C 0.994(2) 0.0238(11) 0.8826(19) 0.097(7) Uiso 0.50 1 d P
C15 C 0.7505(17) 0.0309(6) 0.5998(9) 0.138(8) Uani 1 1 d .
H15A H 0.7403 -0.0063 0.5647 0.165 Uiso 1 1 calc R
C8 C 0.9523(6) 0.3351(4) 0.5460(8) 0.063(2) Uani 1 1 d .
H8A H 0.9532 0.3754 0.5748 0.076 Uiso 1 1 calc R
C13 C 1.1096(6) 0.3287(5) 0.5711(8) 0.064(2) Uani 1 1 d .
C27 C 1.0337(12) 0.0504(9) 0.6220(15) 0.123(6) Uiso 1 1 d .
H27A H 1.0623 0.0841 0.5924 0.148 Uiso 1 1 calc R
C5 C 0.7979(9) 0.3160(7) 0.7021(11) 0.093(4) Uani 1 1 d .
H5A H 0.8426 0.3404 0.7332 0.111 Uiso 1 1 calc R
H5B H 0.8193 0.2736 0.6859 0.111 Uiso 1 1 calc R
C3 C 0.6719(9) 0.3723(7) 0.7398(12) 0.106(5) Uani 1 1 d .
H3A H 0.6903 0.4069 0.7815 0.127 Uiso 1 1 calc R
H3B H 0.6112 0.3665 0.7482 0.127 Uiso 1 1 calc R
C28 C 1.0222(17) 0.0487(13) 0.730(2) 0.182(10) Uiso 1 1 d .
H28A H 1.0324 0.0860 0.7650 0.218 Uiso 1 1 calc R
C4 C 0.7175(14) 0.3118(10) 0.7652(17) 0.156(8) Uiso 1 1 d .
H4A H 0.6838 0.2742 0.7495 0.187 Uiso 1 1 calc R
H4B H 0.7320 0.3107 0.8326 0.187 Uiso 1 1 calc R

loop_
_atom_site_aniso_label
_atom_site_aniso_U_11
_atom_site_aniso_U_22
_atom_site_aniso_U_33
_atom_site_aniso_U_23
_atom_site_aniso_U_13
_atom_site_aniso_U_12
Cd1 0.0424(2) 0.0525(3) 0.0427(3) -0.00244(19) 0.0009(2) 0.0020(3)
Cd2 0.0438(3) 0.0478(3) 0.0397(3) 0.000 0.000 0.0009(3)
N2 0.104(7) 0.090(6) 0.032(3) -0.007(3) 0.006(4) -0.008(7)
N3 0.058(4) 0.082(5) 0.047(4) -0.002(3) 0.004(3) -0.003(5)
N5 0.038(4) 0.064(5) 0.060(5) 0.000 0.000 0.001(6)
O2 0.044(3) 0.055(3) 0.074(4) 0.006(3) 0.000(3) -0.003(2)
C1 0.044(4) 0.051(4) 0.062(5) 0.000(4) 0.003(4) 0.000(3)
N4 0.083(7) 0.121(10) 0.034(5) 0.000 0.000 0.005(11)
O7 0.042(3) 0.060(3) 0.057(3) -0.004(3) -0.001(2) -0.009(3)
N1 0.047(4) 0.054(4) 0.118(8) -0.008(5) -0.002(5) 0.011(3)
O1 0.043(2) 0.050(2) 0.080(4) 0.001(4) 0.001(3) 0.002(3)
O5 0.037(3) 0.084(5) 0.128(7) -0.022(5) -0.018(4) 0.000(3)
O4 0.047(3) 0.079(4) 0.104(6) -0.015(4) -0.021(4) -0.013(3)
C14 0.047(4) 0.050(4) 0.052(4) 0.000(4) 0.010(3) -0.005(3)
C34 0.098(7) 0.108(8) 0.016(3) 0.014(4) -0.001(4) 0.024(6)
C2 0.035(4) 0.047(4) 0.135(10) -0.002(5) 0.005(5) 0.011(3)
O6 0.045(3) 0.054(3) 0.082(4) -0.010(3) -0.009(3) 0.011(3)
C9 0.043(4) 0.054(5) 0.103(8) -0.022(5) 0.015(5) 0.001(4)
C11 0.055(4) 0.044(4) 0.044(4) -0.004(3) -0.004(3) 0.003(4)
C10 0.043(4) 0.055(4) 0.063(5) -0.011(4) 0.003(3) 0.002(3)
O3 0.079(6) 0.090(5) 0.112(7) -0.018(5) -0.029(5) 0.034(5)
C12 0.032(3) 0.051(4) 0.064(5) -0.008(4) -0.006(3) -0.002(3)
C17 0.136(12) 0.088(8) 0.075(7) 0.012(6) 0.011(9) 0.005(10)
C22 0.114(10) 0.089(7) 0.053(5) 0.001(5) -0.001(7) -0.007(8)
C25 0.127(11) 0.066(5) 0.061(5) 0.008(5) 0.014(8) 0.005(8)
C32 0.105(12) 0.167(18) 0.029(6) 0.000 0.000 0.034(16)
C21 0.21(2) 0.119(11) 0.060(7) 0.010(7) -0.003(11) -0.018(15)
C23 0.138(13) 0.115(10) 0.049(6) -0.022(6) -0.019(6) -0.026(10)
C26 0.136(13) 0.081(7) 0.065(6) 0.009(5) -0.001(7) -0.006(8)
C7 0.041(4) 0.051(4) 0.080(6) -0.015(4) 0.001(4) 0.003(4)
C24 0.143(14) 0.080(7) 0.059(6) 0.014(5) 0.001(7) -0.021(8)
C16 0.23(2) 0.117(12) 0.074(8) 0.014(7) -0.010(14) 0.033(16)
C19 0.21(2) 0.093(9) 0.085(9) -0.009(8) -0.016(12) -0.061(12)
C20 0.121(10) 0.108(9) 0.052(5) 0.009(5) 0.010(8) 0.008(10)
C33 0.127(11) 0.162(14) 0.053(7) 0.027(8) 0.009(7) 0.061(11)
C6 0.050(5) 0.055(5) 0.094(7) -0.009(5) -0.005(5) 0.013(4)
C18 0.23(2) 0.107(10) 0.053(6) 0.001(6) -0.012(11) -0.063(13)
C15 0.27(2) 0.083(7) 0.060(6) 0.009(6) 0.032(14) -0.011(14)
C8 0.050(5) 0.051(5) 0.088(7) -0.022(5) 0.004(5) 0.009(4)
C13 0.053(5) 0.060(5) 0.079(7) -0.014(5) -0.002(4) 0.000(4)
C5 0.084(8) 0.081(8) 0.112(10) 0.011(8) 0.019(7) 0.006(7)
C3 0.084(8) 0.099(10) 0.136(13) 0.035(9) 0.043(9) 0.023(7)

loop_
_atom_type_symbol
_atom_type_description
_atom_type_scat_dispersion_real
_atom_type_scat_dispersion_imag
_atom_type_scat_source
C C 0.0181 0.0091 'International Tables Vol C Tables 4.2.6.8 and 6.1.1.4'
H H 0.0000 0.0000 'International Tables Vol C Tables 4.2.6.8 and 6.1.1.4'
N N 0.0311 0.0180 'International Tables Vol C Tables 4.2.6.8 and 6.1.1.4'
O O 0.0492 0.0322 'International Tables Vol C Tables 4.2.6.8 and 6.1.1.4'
Cd Cd 0.1185 4.6533 'International Tables Vol C Tables 4.2.6.8 and 6.1.1.4'

loop_
_geom_angle_atom_site_label_1
_geom_angle_atom_site_label_2
_geom_angle_atom_site_label_3
_geom_angle
_geom_angle_site_symmetry_1
_geom_angle_site_symmetry_3
O7 Cd1 O4 140.3(2) . 4_456
O7 Cd1 N2 96.5(3) . .
O4 Cd1 N2 87.3(4) 4_456 .
O7 Cd1 O2 128.7(2) . 3_646
O4 Cd1 O2 89.9(2) 4_456 3_646
N2 Cd1 O2 95.0(3) . 3_646
O7 Cd1 N3 81.7(3) . 1_554
O4 Cd1 N3 92.9(3) 4_456 1_554
N2 Cd1 N3 177.5(3) . 1_554
O2 Cd1 N3 87.5(3) 3_646 1_554
O7 Cd1 O1 78.6(2) . 3_646
O4 Cd1 O1 141.0(2) 4_456 3_646
N2 Cd1 O1 84.1(3) . 3_646
O2 Cd1 O1 53.19(18) 3_646 3_646
N3 Cd1 O1 97.2(3) 1_554 3_646
N5 Cd2 N4 180.000(1) . .
N5 Cd2 O6 96.65(15) . .
N4 Cd2 O6 83.35(15) . .
N5 Cd2 O6 96.65(15) . 2_755
N4 Cd2 O6 83.35(15) . 2_755
O6 Cd2 O6 166.7(3) . 2_755
N5 Cd2 O1 85.98(16) . 3_646
N4 Cd2 O1 94.02(16) . 3_646
O6 Cd2 O1 91.2(2) . 3_646
O6 Cd2 O1 89.8(2) 2_755 3_646
N5 Cd2 O1 85.98(16) . 4_556
N4 Cd2 O1 94.02(16) . 4_556
O6 Cd2 O1 89.8(2) . 4_556
O6 Cd2 O1 91.2(2) 2_755 4_556
O1 Cd2 O1 172.0(3) 3_646 4_556
C19 N2 C15 113.6(11) . .
C19 N2 Cd1 124.0(9) . .
C15 N2 Cd1 122.4(8) . .
C25 N3 C24 120.8(10) . .
C25 N3 Cd1 119.8(7) . 1_556
C24 N3 Cd1 119.2(7) . 1_556
C34 N5 C34 119.0(11) 2_755 .
C34 N5 Cd2 120.5(6) 2_755 .
C34 N5 Cd2 120.5(6) . .
C1 O2 Cd1 96.6(5) . 3_656
O2 C1 O1 121.0(8) . .
O2 C1 C2 119.0(8) . .
O1 C1 C2 119.9(7) . .
C27 N4 C27 115.5(18) . 2_755
C27 N4 Cd2 122.2(9) . .
C27 N4 Cd2 122.2(9) 2_755 .
C14 O7 Cd1 135.4(6) . .
C6 N1 C2 118.0(10) . .
C6 N1 C5 127.6(9) . .
C2 N1 C5 114.4(10) . .
C1 O1 Cd2 141.4(5) . 3_656
C1 O1 Cd1 89.2(5) . 3_656
Cd2 O1 Cd1 129.1(3) 3_656 3_656
C13 O4 Cd1 102.4(6) . 4_556
O7 C14 O6 127.1(8) . .
O7 C14 C11 116.4(7) . .
O6 C14 C11 116.5(7) . .
N5 C34 C33 122.3(11) . .
N1 C2 C1 113.5(8) . .
N1 C2 C3 100.9(9) . .
C1 C2 C3 111.7(10) . .
C14 O6 Cd2 129.2(5) . .
C10 C9 C13 125.6(8) . .
C10 C9 C8 115.2(8) . .
C13 C9 C8 119.1(8) . .
C10 C11 C12 120.3(7) . .
C10 C11 C14 122.7(8) . .
C12 C11 C14 117.0(7) . .
C11 C10 C9 121.5(8) . .
C7 C12 C11 120.0(7) . .
C16 C17 C20 129.6(14) . .
C16 C17 C18 109.4(14) . .
C20 C17 C18 121.0(14) . .
C26 C22 C23 118.5(10) . .
C26 C22 C21 118.8(12) . .
C23 C22 C21 122.7(12) . .
C28 C29 C28 121(4) 2_755 .
C28 C29 C30 135(2) 2_755 .
C28 C29 C30 103.5(19) . .
C28 C29 C30 103.5(19) 2_755 2_755
C28 C29 C30 135(2) . 2_755
C30 C29 C30 36.7(19) . 2_755
N3 C25 C26 122.1(11) . .
C33 C32 C33 117.3(13) . 2_755
C20 C21 C22 127.8(14) . .
C24 C23 C22 117.6(12) . .
C22 C26 C25 117.7(12) . .
C8 C7 C12 120.4(8) . .
C8 C7 C6 121.6(8) . .
C12 C7 C6 117.9(8) . .
N3 C24 C23 122.0(12) . .
C17 C16 C15 125.9(15) . .
N2 C19 C18 121.1(14) . .
C21 C20 C17 132.9(14) . .
C32 C33 C34 119.6(12) . .
O3 C6 N1 122.9(9) . .
O3 C6 C7 122.3(11) . .
N1 C6 C7 114.7(9) . .
C17 C18 C19 124.0(14) . .
C30 C30 C29 71.6(9) 2_755 .
N2 C15 C16 124.5(15) . .
C7 C8 C9 122.3(8) . .
O4 C13 O5 121.1(9) . .
O4 C13 C9 118.2(9) . .
O5 C13 C9 120.6(8) . .
N4 C27 C28 117.8(18) . .
N1 C5 C4 101.6(13) . .
C4 C3 C2 109.2(13) . .
C29 C28 C27 123(3) . .
C3 C4 C5 102.1(15) . .

loop_
_geom_bond_atom_site_label_1
_geom_bond_atom_site_label_2
_geom_bond_distance
_geom_bond_site_symmetry_2
Cd1 O7 2.265(5) .
Cd1 O4 2.271(6) 4_456
Cd1 N2 2.316(7) .
Cd1 O2 2.355(6) 3_646
Cd1 N3 2.370(7) 1_554
Cd1 O1 2.513(6) 3_646
Cd2 N5 2.305(10) .
Cd2 N4 2.319(10) .
Cd2 O6 2.321(5) .
Cd2 O6 2.321(5) 2_755
Cd2 O1 2.326(5) 3_646
Cd2 O1 2.326(5) 4_556
N2 C19 1.292(16) .
N2 C15 1.307(15) .
N3 C25 1.253(13) .
N3 C24 1.320(15) .
N3 Cd1 2.370(7) 1_556
N5 C34 1.320(11) 2_755
N5 C34 1.320(11) .
O2 C1 1.254(10) .
O2 Cd1 2.355(6) 3_656
C1 O1 1.255(10) .
C1 C2 1.496(12) .
N4 C27 1.388(19) .
N4 C27 1.388(19) 2_755
O7 C14 1.221(10) .
N1 C6 1.364(15) .
N1 C2 1.450(10) .
N1 C5 1.474(17) .
O1 Cd2 2.326(5) 3_656
O1 Cd1 2.513(6) 3_656
O5 C13 1.278(12) .
O4 C13 1.273(11) .
O4 Cd1 2.271(6) 4_556
C14 O6 1.258(10) .
C14 C11 1.545(11) .
C34 C33 1.386(14) .
C2 C3 1.539(19) .
C9 C10 1.415(13) .
C9 C13 1.449(13) .
C9 C8 1.453(12) .
C11 C10 1.373(12) .
C11 C12 1.387(11) .
O3 C6 1.200(14) .
C12 C7 1.387(12) .
C17 C16 1.28(2) .
C17 C20 1.369(17) .
C17 C18 1.375(18) .
C22 C26 1.374(17) .
C22 C23 1.387(19) .
C22 C21 1.526(16) .
C29 C28 1.23(3) 2_755
C29 C28 1.23(3) .
C29 C30 1.60(4) .
C29 C30 1.60(4) 2_755
C25 C26 1.416(16) .
C32 C33 1.382(16) .
C32 C33 1.382(16) 2_755
C21 C20 1.269(19) .
C23 C24 1.374(17) .
C7 C8 1.335(13) .
C7 C6 1.496(12) .
C16 C15 1.351(19) .
C19 C18 1.41(2) .
C30 C30 1.01(5) 2_755
C27 C28 1.53(3) .
C5 C4 1.54(2) .
C3 C4 1.49(2) .

loop_
_platon_squeeze_void_nr
_platon_squeeze_void_average_x
_platon_squeeze_void_average_y
_platon_squeeze_void_average_z
_platon_squeeze_void_volume
_platon_squeeze_void_count_electrons
_platon_squeeze_void_content
1 0.192 0.287 -0.003 2102 461 ' '
